data_4085484
loop_
_publ_author_name
'Ren, Peng'
'Pike, Sebastian D.'
'Pernik, Indrek'
'Weller, Andrew S.'
'Willis, Michael C.'

_publ_section_title
;
 Rh--POP Pincer Xantphos Complexes for C--S and C--H Activation.
 Implications for Carbothiolation Catalysis
;
_journal_issue 4
_journal_name_full Organometallics
_journal_page_first 711
_journal_paper_doi 10.1021/om500984y
_journal_volume 34
_journal_year 2015
_chemical_compound_source 'S10, CRL, University of Oxford'
_chemical_formula_moiety 'C83.40 H63 B1 F24.40 N1.00 O2 P2 Rh1 S1.00'
_chemical_formula_sum 'C83.4 H63 B F24.4 N O2 P2 Rh S'
_chemical_formula_weight 1782.50
_chemical_melting_point ?
_chemical_name_systematic 'Compound 11'
_space_group_IT_number 12
_symmetry_cell_setting monoclinic
_symmetry_space_group_name_Hall '-C 2y'
_symmetry_space_group_name_H-M 'C 1 2/m 1'
_atom_sites_solution_hydrogens difmap
_atom_sites_solution_primary other
_audit_creation_date 14-04-29
_audit_creation_method CRYSTALS_ver_14.40
_cell_angle_alpha 90
_cell_angle_beta 90.2181(11)
_cell_angle_gamma 90
_cell_formula_units_Z 4
_cell_length_a 22.0601(2)
_cell_length_b 24.9467(2)
_cell_length_c 14.0763(2)
_cell_measurement_reflns_used 22082
_cell_measurement_temperature 150
_cell_measurement_theta_max 76
_cell_measurement_theta_min 4
_cell_volume 7746.51(14)
_computing_cell_refinement 'CrysAlis, (Oxford Diffraction, 2002)'
_computing_data_collection 'SuperNova, (Oxford Diffraction, 2010)'
_computing_data_reduction 'CrysAlis, (Oxford Diffraction, 2002)'
_computing_molecular_graphics 'CAMERON (Watkin et al., 1996)'
_computing_publication_material 'CRYSTALS (Betteridge et al., 2003)'
_computing_structure_refinement 'CRYSTALS (Betteridge et al., 2003)'
_computing_structure_solution 'Superflip (Palatinus & Chapuis, 2007)'
_diffrn_ambient_temperature 150
_diffrn_measured_fraction_theta_full 0.999
_diffrn_measured_fraction_theta_max 0.994
_diffrn_measurement_device Area
_diffrn_measurement_device_type 'Oxford Diffraction SuperNova'
_diffrn_measurement_method \w
_diffrn_radiation_monochromator graphite
_diffrn_radiation_type 'Cu K\a'
_diffrn_radiation_wavelength 1.54180
_diffrn_reflns_av_R_equivalents 0.062
_diffrn_reflns_limit_h_max 27
_diffrn_reflns_limit_h_min -27
_diffrn_reflns_limit_k_max 31
_diffrn_reflns_limit_k_min 0
_diffrn_reflns_limit_l_max 17
_diffrn_reflns_limit_l_min 0
_diffrn_reflns_number 8288
_diffrn_reflns_theta_full 75.025
_diffrn_reflns_theta_max 76.556
_diffrn_reflns_theta_min 3.543
_diffrn_standards_number 0
_exptl_absorpt_coefficient_mu 3.384
_exptl_absorpt_correction_T_max 0.90
_exptl_absorpt_correction_T_min 0.66
_exptl_absorpt_correction_type multi-scan
_exptl_absorpt_process_details 'CrysAlis, (Oxford Diffraction, 2002)'
_exptl_crystal_colour orange
_exptl_crystal_density_diffrn 1.528
_exptl_crystal_density_method 'not measured'
_exptl_crystal_description plate
_exptl_crystal_F_000 3608.000
_exptl_crystal_size_max 0.200
_exptl_crystal_size_mid 0.150
_exptl_crystal_size_min 0.030
_refine_diff_density_max 5.28
_refine_diff_density_min -1.88
_refine_ls_extinction_method None
_refine_ls_goodness_of_fit_ref 0.9918
_refine_ls_hydrogen_treatment constr
_refine_ls_matrix_type full
_refine_ls_number_parameters 721
_refine_ls_number_reflns 7496
_refine_ls_number_restraints 971
_refine_ls_R_factor_all 0.0698
_refine_ls_R_factor_gt 0.0662
_refine_ls_shift/su_max 0.0348628
_refine_ls_shift/su_mean 0.0007580
_refine_ls_structure_factor_coef Fsqd
_refine_ls_weighting_details
;
 Method= Modified Sheldrick 
 w=1/[\s^2^(F^2^) + ( 0.11P)^2^ +44.48P] 
 ,where P=(max(Fo^2^,0) + 2Fc^2^)/3 
;
_refine_ls_weighting_scheme calc
_refine_ls_wR_factor_all 0.1809
_refine_ls_wR_factor_gt 0.1755
_refine_ls_wR_factor_ref 0.1808
_reflns_limit_h_max 27
_reflns_limit_h_min -27
_reflns_limit_k_max 31
_reflns_limit_k_min 0
_reflns_limit_l_max 17
_reflns_limit_l_min 0
_reflns_number_gt 6936
_reflns_number_total 8288
_reflns_threshold_expression I>2.0\s(I)
_oxford_diffrn_Wilson_B_factor 2.26
_oxford_diffrn_Wilson_scale 0.49
_oxford_refine_ls_r_factor_ref 0.0698
_oxford_refine_ls_scale 1.599(13)
_oxford_reflns_number_all 7497
_oxford_reflns_threshold_expression_ref I>-3.0\s(I)
_oxford_structure_analysis_title 'E:\Weller\116SDP14\116SDP14.cif_ At 11:27 on'
_cod_data_source_file om500984y_si_001.cif
_cod_data_source_block Compound116SDP14
_cod_depositor_comments
;
The following automatic conversions were performed:

'_chemical_melting_point' value 'not measured' was changed to '?' -
the value is undefined or not given.

'_atom_sites_solution_primary' value 'Other' changed to 'other'
according to
/usr/data/users/saulius/crontab/automatic-downloads/rss-feeds/ACS/lib/dictionaries/cif_core.dic
dictionary named 'cif_core.dic' version 2.4.2 from 2011-04-26.

Automatic conversion script
Id: cif_fix_values 3008 2015-01-20 13:52:24Z robertas 

 Adding full bibliography for 4085478--4085487.cif.
;
_cod_original_sg_symbol_H-M 'C 2/m '
_cod_original_formula_sum 'C83.40 H63 B1 F24.40 N1.00 O2 P2 Rh1 S1.00'
_cod_database_code 4085484

loop_
_symmetry_equiv_pos_as_xyz
x,y,z
-x,-y,-z
x+1/2,y+1/2,z
-x+1/2,-y+1/2,-z
x,-y,z
-x,y,-z
x+1/2,-y+1/2,z
-x+1/2,y+1/2,-z

loop_
_atom_site_label
_atom_site_type_symbol
_atom_site_fract_x
_atom_site_fract_y
_atom_site_fract_z
_atom_site_U_iso_or_equiv
_atom_site_occupancy
_atom_site_adp_type
_atom_site_refinement_flags_posn
_atom_site_refinement_flags_adp
_atom_site_disorder_assembly
_atom_site_disorder_group
F13 F 0.1680(2) 0.94134(15) 0.0868(3) 0.0832 1.0000 Uani . . . .
F14 F 0.1810(2) 0.89291(16) -0.0367(3) 0.0815 1.0000 Uani . . . .
F15 F 0.1008(2) 0.93695(15) -0.0243(4) 0.0936 1.0000 Uani . . . .
F16 F 0.22298(16) 0.7409(2) -0.1730(5) 0.1174 1.0000 Uani . . . .
F17 F 0.23591(16) 0.6895(3) -0.0583(3) 0.1107 1.0000 Uani . . . .
F18 F 0.23728(16) 0.6612(2) -0.1977(4) 0.1245 1.0000 Uani . . . .
C61 C 0.04251(16) 0.78475(14) 0.0678(3) 0.0266 1.0000 Uani . . . .
C62 C 0.05637(17) 0.77493(15) 0.1629(3) 0.0286 1.0000 Uani . . . .
C63 C 0.09535(15) 0.80782(14) 0.2145(2) 0.0343 1.0000 Uani D . . .
C64 C 0.12226(19) 0.85234(17) 0.1727(3) 0.0396 1.0000 Uani . . . .
C65 C 0.1099(2) 0.86277(16) 0.0779(3) 0.0391 1.0000 Uani . . . .
C66 C 0.07024(18) 0.82989(15) 0.0271(3) 0.0328 1.0000 Uani . . . .
C67 C 0.11011(11) 0.79545(10) 0.31546(14) 0.0486 1.0000 Uani D . . .
C68 C 0.1393(3) 0.9089(2) 0.0264(5) 0.0589 1.0000 Uani . . . .
C69 C 0.04404(16) 0.70801(14) -0.0657(2) 0.0262 1.0000 Uani . . . .
C70 C 0.10663(17) 0.71581(15) -0.0755(3) 0.0290 1.0000 Uani . . . .
C71 C 0.14213(17) 0.68427(16) -0.1354(3) 0.0335 1.0000 Uani . . . .
C72 C 0.11635(19) 0.64398(16) -0.1902(3) 0.0350 1.0000 Uani . . . .
C73 C 0.05463(16) 0.63516(13) -0.1811(2) 0.0350 1.0000 Uani D . . .
C74 C 0.01962(17) 0.66577(15) -0.1193(3) 0.0294 1.0000 Uani . . . .
C75 C 0.02389(12) 0.59421(9) -0.24248(17) 0.0508 1.0000 Uani D . . .
C76 C 0.2094(2) 0.6939(2) -0.1400(4) 0.0476 1.0000 Uani . . . .
C20 C 0.1038(3) 0.6653(2) 0.5092(5) 0.0621 1.0000 Uani . . . .
C21 C 0.1371(2) 0.6332(2) 0.4475(4) 0.0519 1.0000 Uani . . . .
C30 C 0.2927(3) 0.5000 0.5131(4) 0.0498 0.5427 Uani DS T 1 1
C31 C 0.2732(9) 0.500000(7) 0.6053(9) 0.0579 0.5427 Uani DS T 1 1
C32 C 0.3068(12) 0.500000(7) 0.681(2) 0.0644 0.5427 Uani DS T 1 1
C33 C 0.3744(8) 0.500000(7) 0.6703(11) 0.0681 0.5427 Uani DS T 1 1
C34 C 0.3973(8) 0.500000(7) 0.5810(10) 0.0646 0.5427 Uani DS T 1 1
C35 C 0.3571(3) 0.5000 0.5024(5) 0.0555 0.5427 Uani DS T 1 1
C36 C 0.3769(2) 0.5000 0.4051(4) 0.0507 0.5427 Uani DS T 1 1
C37 C 0.4339(3) 0.500000(10) 0.2724(7) 0.0700 0.5427 Uani DS T 1 1
C38 C 0.3699(4) 0.500000(10) 0.2467(5) 0.0584 0.5427 Uani DS T 1 1
C39 C 0.0970(3) 0.500000(7) 0.3786(5) 0.0401 0.5427 Uani DS T 1 1
C40 C 0.2592(2) 0.5000 0.5292(4) 0.0391 0.4573 Uani DS T 1 2
C41 C 0.3145(8) 0.500000(7) 0.5756(10) 0.0451 0.4573 Uani DS T 1 2
C42 C 0.3189(11) 0.500000(7) 0.682(2) 0.0512 0.4573 Uani DS T 1 2
C43 C 0.2586(8) 0.500000(7) 0.7249(11) 0.0546 0.4573 Uani DS T 1 2
C44 C 0.2051(8) 0.500000(7) 0.6769(10) 0.0503 0.4573 Uani DS T 1 2
C45 C 0.2044(3) 0.5000 0.5819(4) 0.0444 0.4573 Uani DS T 1 2
C47 C 0.0531(3) 0.500000(10) 0.4739(7) 0.0558 0.4573 Uani DS T 1 2
C48 C 0.0931(3) 0.500000(10) 0.3932(5) 0.0495 0.4573 Uani DS T 1 2
C49 C 0.3515(3) 0.500000(7) 0.2263(7) 0.0418 0.4573 Uani DS T 1 2
C1 C 0.20209(19) 0.59481(15) 0.2557(3) 0.0332 1.0000 Uani . . . .
C2 C 0.1829(2) 0.64398(16) 0.2196(3) 0.0399 1.0000 Uani . . . .
C3 C 0.1547(2) 0.64692(17) 0.1321(3) 0.0418 1.0000 Uani . . . .
C4 C 0.14483(19) 0.60062(17) 0.0802(3) 0.0362 1.0000 Uani . . . .
C5 C 0.16175(17) 0.55011(15) 0.1140(3) 0.0284 1.0000 Uani . . . .
C6 C 0.19059(17) 0.54864(14) 0.2023(3) 0.0283 1.0000 Uani . . . .
C7 C 0.1515(3) 0.5000 0.0539(4) 0.0302 1.0000 Uani S T . .
C8 C 0.1974(4) 0.500000(7) -0.0276(5) 0.0541 1.0000 Uani S T . .
C9 C 0.0865(3) 0.500000(7) 0.0139(5) 0.0492 1.0000 Uani S T . .
C10 C 0.31433(19) 0.62534(16) 0.3489(3) 0.0340 1.0000 Uani . . . .
C11 C 0.3297(2) 0.64896(19) 0.2631(3) 0.0451 1.0000 Uani . . . .
C12 C 0.3863(3) 0.6722(2) 0.2515(4) 0.0592 1.0000 Uani . . . .
C13 C 0.4277(3) 0.6711(3) 0.3243(5) 0.0650 1.0000 Uani . . . .
C14 C 0.4133(2) 0.6475(2) 0.4104(4) 0.0559 1.0000 Uani . . . .
C15 C 0.3575(2) 0.62446(19) 0.4226(3) 0.0433 1.0000 Uani . . . .
C16 C 0.1996(2) 0.63614(16) 0.4473(3) 0.0352 1.0000 Uani . . . .
C17 C 0.2279(3) 0.6713(2) 0.5100(3) 0.0525 1.0000 Uani . . . .
C18 C 0.1942(3) 0.7030(3) 0.5707(4) 0.0668 1.0000 Uani . . . .
C19 C 0.1329(3) 0.6993(2) 0.5715(4) 0.0655 1.0000 Uani . . . .
Rh1 Rh 0.246808(18) 0.5000 0.38882(2) 0.0275 1.0000 Uani DS T . .
N2 N 0.3384(3) 0.5000 0.3309(3) 0.0520 0.5427 Uani DS T 1 1
O2 O 0.4342(3) 0.5000 0.3762(6) 0.0646 0.5427 Uani DS T 1 1
S1 S 0.15508(16) 0.5000 0.4694(3) 0.0407 0.5427 Uani DS T 1 1
N3 N 0.1520(2) 0.5000 0.4301(4) 0.0384 0.4573 Uani DS T 1 2
P1 P 0.24254(5) 0.59169(4) 0.36910(7) 0.0301 1.0000 Uani . . . .
O1 O 0.21047(18) 0.5000 0.2423(3) 0.0310 1.0000 Uani S T . .
B54 B 0.0000 0.7460(2) 0.0000 0.0256 1.0000 Uani S T . .
O3 O 0.0937(3) 0.5000 0.5562(5) 0.0548 0.4573 Uani DS T 1 2
S2 S 0.34809(18) 0.5000 0.3520(3) 0.0328 0.4573 Uani DS T 1 2
C46 C 0.1508(3) 0.5000 0.5241(4) 0.0427 0.4573 Uani DS T 1 2
C203 C 0.5164(4) 0.5271(8) 0.1719(18) 0.1027 0.4000 Uani D . . .
C202 C 0.5152(4) 0.5537(7) 0.2518(18) 0.1008 0.4000 Uani D . . .
C201 C 0.5172(4) 0.5279(9) 0.3407(19) 0.1174 0.4000 Uani D . . .
F300 F 0.5163(4) 0.5571(13) 0.419(2) 0.1419 0.2000 Uani D . . .
F120 F 0.1040(3) 0.8375(2) 0.3723(3) 0.0840 0.5000 Uani D . 2 2
F121 F 0.1300(3) 0.8380(2) 0.3634(3) 0.0826 0.5000 Uani D . 2 1
F100 F 0.1662(2) 0.7785(3) 0.3274(2) 0.0611 0.5000 Uani D . 2 2
F101 F 0.1531(3) 0.7584(2) 0.3245(2) 0.0584 0.5000 Uani D . 2 1
F110 F 0.0631(2) 0.7773(3) 0.3635(3) 0.0683 0.5000 Uani D . 2 1
F111 F 0.0747(2) 0.7572(2) 0.3520(3) 0.0601 0.5000 Uani D . 2 2
F190 F 0.0627(2) 0.5678(2) -0.2980(4) 0.0697 0.5000 Uani D . 3 2
F191 F 0.0600(2) 0.5532(2) -0.2636(5) 0.0891 0.5000 Uani D . 3 1
F210 F -0.0172(3) 0.61578(17) -0.3003(4) 0.0677 0.5000 Uani D . 3 2
F211 F 0.0054(3) 0.61418(18) -0.3242(4) 0.0757 0.5000 Uani D . 3 1
F200 F -0.0249(3) 0.5732(2) -0.2015(3) 0.0620 0.5000 Uani D . 3 1
F201 F -0.0049(3) 0.55740(19) -0.1924(3) 0.0602 0.5000 Uani D . 3 2
H621 H 0.0394 0.7452 0.1926 0.0350 1.0000 Uiso R . . .
H641 H 0.1479 0.8745 0.2080 0.0478 1.0000 Uiso R . . .
H661 H 0.0622 0.8382 -0.0351 0.0396 1.0000 Uiso R . . .
H701 H 0.1254 0.7435 -0.0411 0.0359 1.0000 Uiso R . . .
H721 H 0.1393 0.6239 -0.2320 0.0432 1.0000 Uiso R . . .
H741 H -0.0214 0.6577 -0.1133 0.0357 1.0000 Uiso R . . .
H201 H 0.0617 0.6640 0.5088 0.0748 1.0000 Uiso R . . .
H211 H 0.1171 0.6101 0.4061 0.0631 1.0000 Uiso R . . .
H21 H 0.1885 0.6750 0.2551 0.0491 1.0000 Uiso R . . .
H31 H 0.1427 0.6799 0.1081 0.0510 1.0000 Uiso R . . .
H41 H 0.1267 0.6031 0.0209 0.0440 1.0000 Uiso R . . .
H83 H 0.1928 0.5313 -0.0673 0.0830 1.0000 Uiso R . . .
H82 H 0.2380 0.5000 -0.0023 0.0829 1.0000 Uiso RS . . .
H111 H 0.3017 0.6492 0.2137 0.0551 1.0000 Uiso R . . .
H121 H 0.3959 0.6879 0.1938 0.0710 1.0000 Uiso R . . .
H131 H 0.4655 0.6867 0.3158 0.0792 1.0000 Uiso R . . .
H141 H 0.4418 0.6471 0.4596 0.0681 1.0000 Uiso R . . .
H151 H 0.3471 0.6078 0.4800 0.0508 1.0000 Uiso R . . .
H171 H 0.2700 0.6737 0.5109 0.0633 1.0000 Uiso R . . .
H181 H 0.2136 0.7267 0.6114 0.0811 1.0000 Uiso R . . .
H191 H 0.1101 0.7199 0.6131 0.0776 1.0000 Uiso R . . .
H2031 H 0.5181 0.5455 0.1145 0.1531 0.4000 Uiso R . . .
H2021 H 0.5128 0.5909 0.2508 0.1520 0.4000 Uiso R . . .
H451 H 0.1691 0.5000 0.7111 0.0611 0.4574 Uiso RS . 1 2
H452 H 0.2594 0.5000 0.7912 0.0661 0.4574 Uiso RS . 1 2
H453 H 0.3555 0.5000 0.7139 0.0622 0.4574 Uiso RS . 1 2
H454 H 0.3505 0.5000 0.5413 0.0538 0.4574 Uiso RS . 1 2
H351 H 0.4393 0.5000 0.5730 0.0792 0.5426 Uiso RS . 1 1
H352 H 0.4001 0.5000 0.7228 0.0842 0.5426 Uiso RS . 1 1
H353 H 0.2907 0.5000 0.7422 0.0801 0.5426 Uiso RS . 1 1
H354 H 0.2313 0.5000 0.6132 0.0719 0.5426 Uiso RS . 1 1
H471 H 0.0283 0.5311 0.4720 0.0674 0.4574 Uiso R . 1 2
H472 H 0.0283 0.4689 0.4720 0.0674 0.4574 Uiso R . 1 2
H391 H 0.0592 0.5000 0.4106 0.0504 0.5426 Uiso RS . 1 1
H392 H 0.1000 0.5311 0.3400 0.0504 0.5426 Uiso R . 1 1
H393 H 0.1000 0.4689 0.3400 0.0504 0.5426 Uiso R . 1 1
H481 H 0.0884 0.5311 0.3549 0.0467 0.4574 Uiso R . 1 2
H482 H 0.0884 0.4689 0.3549 0.0467 0.4574 Uiso R . 1 2
H381 H 0.3585 0.5311 0.2120 0.0491 0.5426 Uiso R . 1 1
H382 H 0.3585 0.4689 0.2120 0.0491 0.5426 Uiso R . 1 1
H371 H 0.4527 0.5311 0.2470 0.0821 0.5426 Uiso R . 1 1
H372 H 0.4527 0.4689 0.2470 0.0821 0.5426 Uiso R . 1 1
H491 H 0.3933 0.5000 0.2104 0.0877 0.4574 Uiso RS . 1 2
H492 H 0.3327 0.5311 0.2007 0.0877 0.4574 Uiso R . 1 2
H493 H 0.3327 0.4689 0.2007 0.0877 0.4574 Uiso R . 1 2
H91 H 0.0584 0.5000 0.0648 0.0599 1.0000 Uiso RS . . .
H92 H 0.0805 0.5311 -0.0240 0.0599 1.0000 Uiso R . . .
H2011 H 0.5177 0.5472 0.3988 0.1669 0.2000 Uiso R . . .

loop_
_atom_site_aniso_label
_atom_site_aniso_U_11
_atom_site_aniso_U_22
_atom_site_aniso_U_33
_atom_site_aniso_U_23
_atom_site_aniso_U_13
_atom_site_aniso_U_12
F13 0.111(3) 0.062(2) 0.076(2) -0.0119(18) -0.001(2) -0.055(2)
F14 0.097(3) 0.073(2) 0.074(2) 0.0028(19) 0.028(2) -0.027(2)
F15 0.097(3) 0.052(2) 0.131(4) 0.044(2) -0.021(3) -0.021(2)
F16 0.0418(18) 0.097(3) 0.213(6) 0.066(4) 0.014(3) -0.0137(19)
F17 0.0410(17) 0.218(6) 0.073(2) 0.031(3) -0.0165(16) -0.020(3)
F18 0.0383(18) 0.155(5) 0.180(5) -0.092(4) 0.017(2) 0.006(2)
C61 0.0293(17) 0.0227(16) 0.0277(17) -0.0026(13) -0.0019(13) 0.0013(13)
C62 0.0301(18) 0.0287(18) 0.0270(18) -0.0029(14) -0.0020(14) 0.0032(14)
C63 0.0352(19) 0.0354(19) 0.0321(19) -0.0070(15) -0.0082(15) 0.0084(15)
C64 0.037(2) 0.036(2) 0.045(2) -0.0125(18) -0.0110(17) -0.0002(17)
C65 0.043(2) 0.0276(19) 0.047(2) -0.0036(17) -0.0058(18) -0.0049(17)
C66 0.040(2) 0.0273(18) 0.0315(19) -0.0005(15) -0.0041(15) -0.0026(15)
C67 0.055(2) 0.057(2) 0.0344(18) -0.0074(16) -0.0143(16) 0.0067(17)
C68 0.061(3) 0.038(2) 0.078(4) -0.002(2) -0.014(3) -0.016(2)
C69 0.0302(17) 0.0233(16) 0.0251(17) 0.0046(13) -0.0024(13) 0.0022(13)
C70 0.0321(18) 0.0250(17) 0.0298(18) 0.0039(14) -0.0061(14) -0.0001(14)
C71 0.0293(18) 0.0339(19) 0.037(2) 0.0061(16) 0.0005(15) 0.0034(15)
C72 0.040(2) 0.033(2) 0.0319(19) 0.0006(16) 0.0045(16) 0.0073(16)
C73 0.044(2) 0.0278(18) 0.0328(19) -0.0024(15) 0.0019(16) 0.0000(16)
C74 0.0314(18) 0.0262(17) 0.0306(18) 0.0000(14) -0.0002(14) -0.0011(14)
C75 0.061(2) 0.0419(19) 0.049(2) -0.0178(17) 0.0082(17) -0.0104(17)
C76 0.035(2) 0.052(3) 0.056(3) -0.001(2) 0.0017(19) 0.005(2)
C20 0.056(3) 0.054(3) 0.076(4) 0.006(3) 0.014(3) 0.014(2)
C21 0.055(3) 0.039(2) 0.062(3) -0.007(2) -0.002(2) 0.004(2)
C30 0.078(5) 0.043(4) 0.028(4) 0.0000 -0.024(4) 0.0000
C31 0.087(6) 0.058(5) 0.029(4) 0.0000 -0.023(4) 0.0000
C32 0.087(6) 0.069(5) 0.037(4) 0.0000 -0.029(5) 0.0000
C33 0.086(6) 0.073(5) 0.045(4) 0.0000 -0.036(4) 0.0000
C34 0.080(6) 0.066(5) 0.047(4) 0.0000 -0.035(4) 0.0000
C35 0.074(5) 0.051(5) 0.040(4) 0.0000 -0.031(4) 0.0000
C36 0.048(6) 0.048(6) 0.056(7) 0.0000 -0.016(6) 0.0000
C37 0.053(7) 0.081(8) 0.077(8) 0.0000 0.011(6) 0.0000
C38 0.058(8) 0.058(7) 0.059(7) 0.0000 -0.010(7) 0.0000
C39 0.059(10) 0.030(7) 0.032(6) 0.0000 0.005(6) 0.0000
C40 0.047(5) 0.047(5) 0.024(4) 0.0000 -0.005(4) 0.0000
C41 0.049(5) 0.057(5) 0.029(4) 0.0000 -0.004(4) 0.0000
C42 0.057(6) 0.067(6) 0.030(5) 0.0000 -0.001(5) 0.0000
C43 0.061(5) 0.069(6) 0.034(4) 0.0000 0.001(4) 0.0000
C44 0.058(5) 0.061(5) 0.032(4) 0.0000 0.004(4) 0.0000
C45 0.053(5) 0.050(5) 0.030(4) 0.0000 0.004(4) 0.0000
C47 0.039(6) 0.068(8) 0.061(8) 0.0000 0.004(6) 0.0000
C48 0.028(8) 0.057(10) 0.063(8) 0.0000 -0.010(7) 0.0000
C49 0.032(7) 0.039(8) 0.054(9) 0.0000 0.015(7) 0.0000
C1 0.042(2) 0.0270(18) 0.0301(19) 0.0009(15) -0.0107(16) 0.0009(15)
C2 0.057(3) 0.0251(19) 0.038(2) 0.0013(16) -0.0096(18) 0.0003(17)
C3 0.057(3) 0.0267(19) 0.042(2) 0.0071(17) -0.0109(19) 0.0051(18)
C4 0.044(2) 0.035(2) 0.0296(19) 0.0055(16) -0.0114(16) 0.0021(17)
C5 0.0330(19) 0.0278(19) 0.0244(17) 0.0018(14) -0.0038(14) 0.0003(14)
C6 0.0352(19) 0.0230(18) 0.0267(17) 0.0026(13) -0.0041(14) 0.0004(14)
C7 0.037(3) 0.030(3) 0.023(2) 0.0000 -0.007(2) 0.0000
C8 0.082(5) 0.044(4) 0.037(3) 0.0000 0.017(3) 0.0000
C9 0.054(4) 0.038(3) 0.055(4) 0.0000 -0.029(3) 0.0000
C10 0.045(2) 0.0290(18) 0.0284(18) -0.0074(15) -0.0005(16) -0.0016(16)
C11 0.060(3) 0.043(2) 0.032(2) -0.0011(18) 0.0025(19) 0.003(2)
C12 0.062(3) 0.062(3) 0.054(3) 0.006(2) 0.022(2) -0.004(3)
C13 0.050(3) 0.072(4) 0.073(4) -0.002(3) 0.013(3) -0.015(3)
C14 0.044(3) 0.064(3) 0.059(3) -0.013(3) -0.005(2) -0.009(2)
C15 0.051(3) 0.044(2) 0.035(2) -0.0055(18) -0.0049(18) -0.005(2)
C16 0.048(2) 0.0290(19) 0.0288(19) 0.0034(15) -0.0009(16) -0.0013(16)
C17 0.061(3) 0.055(3) 0.041(2) -0.017(2) -0.001(2) -0.001(2)
C18 0.082(4) 0.071(4) 0.048(3) -0.026(3) 0.006(3) 0.002(3)
C19 0.091(4) 0.061(3) 0.045(3) -0.003(2) 0.014(3) 0.025(3)
Rh1 0.0376(2) 0.0237(2) 0.0212(2) 0.0000 -0.00388(15) 0.0000
N2 0.057(7) 0.042(7) 0.057(8) 0.0000 -0.025(5) 0.0000
O2 0.044(4) 0.074(6) 0.075(6) 0.0000 -0.007(4) 0.0000
S1 0.0455(17) 0.0317(14) 0.045(2) 0.0000 -0.0050(15) 0.0000
N3 0.029(5) 0.032(6) 0.055(9) 0.0000 -0.020(6) 0.0000
P1 0.0413(5) 0.0233(4) 0.0254(4) -0.0012(3) -0.0067(4) -0.0017(4)
O1 0.042(2) 0.0219(17) 0.0289(18) 0.0000 -0.0117(15) 0.0000
B54 0.031(3) 0.022(2) 0.024(3) 0.0000 -0.005(2) 0.0000
O3 0.043(5) 0.074(6) 0.048(5) 0.0000 0.017(4) 0.0000
S2 0.0349(16) 0.0326(19) 0.0309(16) 0.0000 0.0092(15) 0.0000
C46 0.041(6) 0.045(7) 0.041(7) 0.0000 -0.001(6) 0.0000
C203 0.071(9) 0.082(10) 0.156(15) 0.010(6) 0.058(10) -0.004(5)
C202 0.086(9) 0.052(7) 0.165(14) 0.006(7) 0.064(10) -0.006(7)
C201 0.115(11) 0.089(10) 0.149(14) -0.011(6) 0.073(11) 0.004(6)
F300 0.150(15) 0.119(14) 0.157(16) -0.014(11) 0.062(14) 0.017(12)
F120 0.125(6) 0.079(5) 0.047(4) -0.022(3) -0.012(4) 0.022(4)
F121 0.131(6) 0.069(4) 0.047(4) -0.017(3) -0.033(4) -0.006(4)
F100 0.038(3) 0.087(5) 0.058(4) 0.017(3) -0.026(3) -0.009(3)
F101 0.065(4) 0.054(4) 0.056(4) 0.001(3) -0.021(3) 0.017(3)
F110 0.054(3) 0.118(6) 0.033(3) 0.010(3) -0.002(3) 0.019(4)
F111 0.061(4) 0.082(4) 0.037(3) 0.014(3) -0.013(3) 0.003(3)
F190 0.083(4) 0.063(4) 0.063(4) -0.032(3) 0.027(3) -0.018(3)
F191 0.089(5) 0.059(4) 0.119(6) -0.050(4) 0.009(5) -0.001(3)
F210 0.072(4) 0.068(4) 0.063(4) -0.014(3) -0.022(3) -0.014(3)
F211 0.097(5) 0.090(5) 0.040(3) -0.002(3) -0.006(3) -0.051(4)
F200 0.069(4) 0.049(4) 0.068(4) -0.031(3) 0.028(3) -0.027(3)
F201 0.083(5) 0.032(3) 0.065(4) -0.005(3) 0.006(3) -0.016(3)

loop_
_atom_type_symbol
_atom_type_scat_dispersion_real
_atom_type_scat_dispersion_imag
_atom_type_scat_Cromer_Mann_a1
_atom_type_scat_Cromer_Mann_b1
_atom_type_scat_Cromer_Mann_a2
_atom_type_scat_Cromer_Mann_b2
_atom_type_scat_Cromer_Mann_a3
_atom_type_scat_Cromer_Mann_b3
_atom_type_scat_Cromer_Mann_a4
_atom_type_scat_Cromer_Mann_b4
_atom_type_scat_Cromer_Mann_c
_atom_type_scat_source
Rh 0.0927 3.6045 19.2957 0.7515 14.3501 8.2176 4.7343 25.8749 1.2892 98.6062 5.3280 'International Tables Vol C 4.2.6.8 and 6.1.1.4'
P 0.2955 0.4335 6.4345 1.9067 4.1791 27.1570 1.7800 0.5260 1.4908 68.1645 1.1149 'International Tables Vol C 4.2.6.8 and 6.1.1.4'
S 0.3331 0.5567 6.9053 1.4679 5.2034 22.2151 1.4379 0.2536 1.5863 56.1720 0.8669 'International Tables Vol C 4.2.6.8 and 6.1.1.4'
O 0.0492 0.0322 3.0485 13.2771 2.2868 5.7011 1.5463 0.3239 0.8670 32.9089 0.2508 'International Tables Vol C 4.2.6.8 and 6.1.1.4'
N 0.0311 0.0180 12.2126 0.0057 3.1322 9.8933 2.0125 28.9975 1.1663 0.5826 -11.5290 'International Tables Vol C 4.2.6.8 and 6.1.1.4'
F 0.0727 0.0534 3.5392 10.2825 2.6412 4.2944 1.5170 0.2615 1.0243 26.1476 0.2776 'International Tables Vol C 4.2.6.8 and 6.1.1.4'
B 0.0090 0.0039 2.0545 23.2185 1.3326 1.0210 1.0979 60.3498 0.7068 0.1403 -0.1932 'International Tables Vol C 4.2.6.8 and 6.1.1.4'
H 0.0000 0.0000 0.4930 10.5109 0.3229 26.1257 0.1402 3.1424 0.0408 57.7998 0.0030 'International Tables Vol C 4.2.6.8 and 6.1.1.4'
C 0.0181 0.0091 2.3100 20.8439 1.0200 10.2075 1.5886 0.5687 0.8650 51.6512 0.2156 'International Tables Vol C 4.2.6.8 and 6.1.1.4'

loop_
_geom_angle_atom_site_label_1
_geom_angle_site_symmetry_1
_geom_angle_atom_site_label_2
_geom_angle_atom_site_label_3
_geom_angle_site_symmetry_3
_geom_angle
_geom_angle_publ_flag
C62 . C61 C66 . 116.0(3) yes
C62 . C61 B54 . 125.1(3) yes
C66 . C61 B54 . 118.8(3) yes
C61 . C62 C63 . 122.0(3) yes
C61 . C62 H621 . 118.9 no
C63 . C62 H621 . 119.0 no
C62 . C63 C64 . 120.9(3) yes
C62 . C63 C67 . 120.6(3) yes
C64 . C63 C67 . 118.5(3) yes
C63 . C64 C65 . 118.4(4) yes
C63 . C64 H641 . 120.5 no
C65 . C64 H641 . 121.1 no
C64 . C65 C66 . 120.2(4) yes
C64 . C65 C68 . 121.6(4) yes
C66 . C65 C68 . 118.1(4) yes
C61 . C66 C65 . 122.4(4) yes
C61 . C66 H661 . 119.2 no
C65 . C66 H661 . 118.4 no
C63 . C67 F121 . 112.86(5) yes
C63 . C67 F101 . 112.88(5) yes
F121 . C67 F101 . 105.78(5) yes
C63 . C67 F110 . 112.95(5) yes
F121 . C67 F110 . 105.87(5) yes
F101 . C67 F110 . 105.86(5) yes
C63 . C67 F120 . 112.89(5) yes
C63 . C67 F100 . 112.93(5) yes
F120 . C67 F100 . 105.90(5) yes
C63 . C67 F111 . 112.87(5) yes
F120 . C67 F111 . 105.81(5) yes
F100 . C67 F111 . 105.82(5) yes
C65 . C68 F14 . 112.9(4) yes
C65 . C68 F13 . 111.2(5) yes
F14 . C68 F13 . 106.1(5) yes
C65 . C68 F15 . 113.1(4) yes
F14 . C68 F15 . 104.1(5) yes
F13 . C68 F15 . 109.1(5) yes
C70 . C69 C74 . 115.3(3) yes
C70 . C69 B54 . 124.0(3) yes
C74 . C69 B54 . 120.6(3) yes
C69 . C70 C71 . 122.4(4) yes
C69 . C70 H701 . 119.0 no
C71 . C70 H701 . 118.5 no
C70 . C71 C72 . 121.0(4) yes
C70 . C71 C76 . 119.5(4) yes
C72 . C71 C76 . 119.6(4) yes
C71 . C72 C73 . 117.7(3) yes
C71 . C72 H721 . 121.4 no
C73 . C72 H721 . 120.9 no
C72 . C73 C74 . 121.2(3) yes
C72 . C73 C75 . 119.8(3) yes
C74 . C73 C75 . 118.9(3) yes
C69 . C74 C73 . 122.4(3) yes
C69 . C74 H741 . 119.0 no
C73 . C74 H741 . 118.6 no
C73 . C75 F191 . 112.53(5) yes
C73 . C75 F211 . 112.57(5) yes
F191 . C75 F211 . 106.22(5) yes
C73 . C75 F200 . 112.57(5) yes
F191 . C75 F200 . 106.20(5) yes
F211 . C75 F200 . 106.23(5) yes
C73 . C75 F190 . 112.58(5) yes
C73 . C75 F210 . 112.52(5) yes
F190 . C75 F210 . 106.20(5) yes
C73 . C75 F201 . 112.56(5) yes
F190 . C75 F201 . 106.26(5) yes
F210 . C75 F201 . 106.21(5) yes
C71 . C76 F18 . 113.2(4) yes
C71 . C76 F16 . 112.9(4) yes
F18 . C76 F16 . 103.4(5) yes
C71 . C76 F17 . 113.1(4) yes
F18 . C76 F17 . 106.7(5) yes
F16 . C76 F17 . 106.8(5) yes
C21 . C20 C19 . 120.3(6) yes
C21 . C20 H201 . 120.5 no
C19 . C20 H201 . 119.2 no
C20 . C21 C16 . 120.1(5) yes
C20 . C21 H211 . 119.8 no
C16 . C21 H211 . 120.1 no
C31 . C30 C35 . 114.6(8) yes
C31 . C30 Rh1 . 131.6(8) yes
C35 . C30 Rh1 . 113.79(9) yes
C30 . C31 C32 . 127(2) yes
C30 . C31 H354 . 115.4 no
C32 . C31 H354 . 117.6 no
C31 . C32 C33 . 119(3) yes
C31 . C32 H353 . 122.7 no
C33 . C32 H353 . 118.7 no
C32 . C33 C34 . 118.1(16) yes
C32 . C33 H352 . 121.4 no
C34 . C33 H352 . 120.6 no
C33 . C34 C35 . 119.3(15) yes
C33 . C34 H351 . 119.0 no
C35 . C34 H351 . 121.7 no
C30 . C35 C34 . 122.5(9) yes
C30 . C35 C36 . 113.91(9) yes
C34 . C35 C36 . 123.6(9) yes
C35 . C36 N2 . 123.21(9) yes
C35 . C36 O2 . 125.67(12) yes
N2 . C36 O2 . 111.12(9) yes
H371 5_565 C37 H372 5_565 109.5 no
H371 5_565 C37 C38 . 109.3 no
H372 5_565 C37 C38 . 109.3 no
H371 5_565 C37 O2 . 112.1 no
H372 5_565 C37 O2 . 112.1 no
C38 . C37 O2 . 104.41(9) yes
H371 5_565 C37 H371 . 109.5 no
C38 . C37 H371 . 109.3 no
O2 . C37 H371 . 112.1 no
H372 5_565 C37 H372 . 109.5 no
C38 . C37 H372 . 109.3 no
O2 . C37 H372 . 112.1 no
H371 . C37 H372 . 109.5 no
C37 . C38 H382 5_565 112.5 no
C37 . C38 H381 5_565 112.5 no
H382 5_565 C38 H381 5_565 109.5 no
C37 . C38 N2 . 106.20(9) yes
H382 5_565 C38 N2 . 107.9 no
H381 5_565 C38 N2 . 107.9 no
C37 . C38 H381 . 112.5 no
H381 5_565 C38 H381 . 109.5 no
N2 . C38 H381 . 107.9 no
C37 . C38 H382 . 112.5 no
H382 5_565 C38 H382 . 109.5 no
N2 . C38 H382 . 107.9 no
H381 . C38 H382 . 109.5 no
H392 5_565 C39 H393 5_565 109.5 no
H392 5_565 C39 S1 . 110.8 no
H393 5_565 C39 S1 . 110.8 no
H392 5_565 C39 H391 . 109.5 no
H393 5_565 C39 H391 . 109.5 no
S1 . C39 H391 . 106.7 no
H392 5_565 C39 H392 . 109.5 no
S1 . C39 H392 . 110.8 no
H391 . C39 H392 . 109.5 no
H393 5_565 C39 H393 . 109.5 no
S1 . C39 H393 . 110.8 no
H391 . C39 H393 . 109.5 no
H392 . C39 H393 . 109.5 no
C41 . C40 C45 . 120.3(7) yes
C41 . C40 Rh1 . 125.9(7) yes
C45 . C40 Rh1 . 113.80(9) yes
C40 . C41 C42 . 121.7(15) yes
C40 . C41 H454 . 120.5 no
C42 . C41 H454 . 117.8 no
C41 . C42 C43 . 111.0(20) yes
C41 . C42 H453 . 122.7 no
C43 . C42 H453 . 126.4 no
C42 . C43 C44 . 125.8(18) yes
C42 . C43 H452 . 113.6 no
C44 . C43 H452 . 120.6 no
C43 . C44 C45 . 120.2(14) yes
C43 . C44 H451 . 119.0 no
C45 . C44 H451 . 120.8 no
C40 . C45 C44 . 121.1(8) yes
C40 . C45 C46 . 113.95(9) yes
C44 . C45 C46 . 124.9(8) yes
H471 5_565 C47 H472 5_565 109.5 no
H471 5_565 C47 C48 . 109.5 no
H472 5_565 C47 C48 . 109.5 no
H471 5_565 C47 O3 . 111.9 no
H472 5_565 C47 O3 . 111.9 no
C48 . C47 O3 . 104.41(9) yes
H471 5_565 C47 H471 . 109.5 no
C48 . C47 H471 . 109.5 no
O3 . C47 H471 . 111.9 no
H472 5_565 C47 H472 . 109.5 no
C48 . C47 H472 . 109.5 no
O3 . C47 H472 . 111.9 no
H471 . C47 H472 . 109.5 no
C47 . C48 H482 5_565 112.4 no
C47 . C48 H481 5_565 112.4 no
H482 5_565 C48 H481 5_565 109.5 no
C47 . C48 N3 . 106.19(9) yes
H482 5_565 C48 N3 . 108.1 no
H481 5_565 C48 N3 . 108.1 no
C47 . C48 H481 . 112.4 no
H481 5_565 C48 H481 . 109.5 no
N3 . C48 H481 . 108.1 no
C47 . C48 H482 . 112.4 no
H482 5_565 C48 H482 . 109.5 no
N3 . C48 H482 . 108.1 no
H481 . C48 H482 . 109.5 no
H492 5_565 C49 H493 5_565 109.5 no
H492 5_565 C49 S2 . 111.0 no
H493 5_565 C49 S2 . 111.0 no
H492 5_565 C49 H491 . 109.5 no
H493 5_565 C49 H491 . 109.5 no
S2 . C49 H491 . 106.3 no
H492 5_565 C49 H492 . 109.5 no
S2 . C49 H492 . 111.0 no
H491 . C49 H492 . 109.5 no
H493 5_565 C49 H493 . 109.5 no
S2 . C49 H493 . 111.0 no
H491 . C49 H493 . 109.5 no
H492 . C49 H493 . 109.5 no
C2 . C1 C6 . 118.3(3) yes
C2 . C1 P1 . 120.2(3) yes
C6 . C1 P1 . 121.4(3) yes
C1 . C2 C3 . 120.6(4) yes
C1 . C2 H21 . 119.8 no
C3 . C2 H21 . 119.7 no
C2 . C3 C4 . 119.8(4) yes
C2 . C3 H31 . 120.0 no
C4 . C3 H31 . 120.2 no
C3 . C4 C5 . 122.1(4) yes
C3 . C4 H41 . 119.1 no
C5 . C4 H41 . 118.8 no
C4 . C5 C6 . 116.6(3) yes
C4 . C5 C7 . 120.7(3) yes
C6 . C5 C7 . 122.6(3) yes
C1 . C6 C5 . 122.6(3) yes
C1 . C6 O1 . 116.0(3) yes
C5 . C6 O1 . 121.3(3) yes
C5 5_565 C7 C5 . 110.0(4) yes
C5 5_565 C7 C8 . 108.5(3) yes
C5 . C7 C8 . 108.5(3) yes
C5 5_565 C7 C9 . 109.8(3) yes
C5 . C7 C9 . 109.8(3) yes
C8 . C7 C9 . 110.1(6) yes
C7 . C8 H83 5_565 111.4 no
C7 . C8 H83 . 111.4 no
H83 5_565 C8 H83 . 108.0 no
C7 . C8 H82 . 109.9 no
H83 5_565 C8 H82 . 108.0 no
H83 . C8 H82 . 108.0 no
C7 . C9 H92 5_565 109.5 no
C7 . C9 H91 . 109.5 no
H92 5_565 C9 H91 . 109.5 no
C7 . C9 H92 . 109.5 no
H92 5_565 C9 H92 . 109.5 no
H91 . C9 H92 . 109.5 no
C11 . C10 C15 . 118.8(4) yes
C11 . C10 P1 . 123.3(3) yes
C15 . C10 P1 . 117.8(3) yes
C10 . C11 C12 . 120.2(5) yes
C10 . C11 H111 . 119.4 no
C12 . C11 H111 . 120.3 no
C11 . C12 C13 . 120.1(5) yes
C11 . C12 H121 . 119.2 no
C13 . C12 H121 . 120.7 no
C12 . C13 C14 . 120.5(5) yes
C12 . C13 H131 . 119.4 no
C14 . C13 H131 . 120.0 no
C13 . C14 C15 . 119.8(5) yes
C13 . C14 H141 . 119.8 no
C15 . C14 H141 . 120.4 no
C10 . C15 C14 . 120.5(5) yes
C10 . C15 H151 . 118.5 no
C14 . C15 H151 . 121.0 no
C21 . C16 C17 . 118.5(4) yes
C21 . C16 P1 . 119.3(3) yes
C17 . C16 P1 . 122.2(4) yes
C16 . C17 C18 . 120.8(5) yes
C16 . C17 H171 . 119.6 no
C18 . C17 H171 . 119.7 no
C17 . C18 C19 . 120.4(6) yes
C17 . C18 H181 . 119.8 no
C19 . C18 H181 . 119.8 no
C20 . C19 C18 . 119.9(5) yes
C20 . C19 H191 . 119.4 no
C18 . C19 H191 . 120.6 no
C30 . Rh1 P1 5_565 97.15(3) yes
C30 . Rh1 N2 . 82.09(8) yes
P1 5_565 Rh1 N2 . 89.57(3) yes
C30 . Rh1 S1 . 90.66(16) yes
P1 5_565 Rh1 S1 . 91.35(3) yes
N2 . Rh1 S1 . 172.75(15) yes
C30 . Rh1 P1 . 97.15(3) yes
P1 5_565 Rh1 P1 . 165.42(5) yes
N2 . Rh1 P1 . 89.57(3) yes
S1 . Rh1 P1 . 91.35(3) yes
C30 . Rh1 O1 . 171.18(17) yes
P1 5_565 Rh1 O1 . 82.72(2) yes
N2 . Rh1 O1 . 89.09(16) yes
S1 . Rh1 O1 . 98.16(14) yes
P1 . Rh1 O1 . 82.72(2) yes
C40 . Rh1 P1 5_565 97.16(3) yes
C40 . Rh1 N3 . 82.16(8) yes
P1 5_565 Rh1 N3 . 89.62(3) yes
C40 . Rh1 P1 . 97.16(3) yes
P1 5_565 Rh1 P1 . 165.42(5) yes
N3 . Rh1 P1 . 89.62(3) yes
C40 . Rh1 O1 . 166.62(17) yes
P1 5_565 Rh1 O1 . 82.72(2) yes
N3 . Rh1 O1 . 84.46(16) yes
P1 . Rh1 O1 . 82.72(2) yes
C40 . Rh1 S2 . 95.38(18) yes
P1 5_565 Rh1 S2 . 90.70(3) yes
N3 . Rh1 S2 . 177.54(18) yes
P1 . Rh1 S2 . 90.70(3) yes
O1 . Rh1 S2 . 98.00(16) yes
Rh1 . N2 C38 . 142.53(12) yes
Rh1 . N2 C36 . 107.00(9) yes
C38 . N2 C36 . 110.47(9) yes
C37 . O2 C36 . 107.80(9) yes
C39 . S1 Rh1 . 105.76(10) yes
Rh1 . N3 C48 . 142.66(12) yes
Rh1 . N3 C46 . 106.90(9) yes
C48 . N3 C46 . 110.44(9) yes
C16 . P1 C1 . 104.32(19) yes
C16 . P1 C10 . 105.54(18) yes
C1 . P1 C10 . 105.48(19) yes
C16 . P1 Rh1 . 123.37(13) yes
C1 . P1 Rh1 . 99.61(13) yes
C10 . P1 Rh1 . 116.24(14) yes
Rh1 . O1 C6 . 119.0(2) yes
Rh1 . O1 C6 5_565 119.0(2) yes
C6 . O1 C6 5_565 119.1(4) yes
C61 6_555 B54 C61 . 108.2(4) yes
C61 6_555 B54 C69 . 110.42(17) yes
C61 . B54 C69 . 109.11(18) yes
C61 6_555 B54 C69 6_555 109.11(18) yes
C61 . B54 C69 6_555 110.42(17) yes
C69 . B54 C69 6_555 109.6(4) yes
C47 . O3 C46 . 107.83(9) yes
C49 . S2 Rh1 . 105.73(10) yes
C45 . C46 O3 . 125.68(12) yes
C45 . C46 N3 . 123.20(9) yes
O3 . C46 N3 . 111.13(9) yes
C203 5_565 C203 C202 . 120.5(13) yes
C203 5_565 C203 H2031 . 119.6 no
C202 . C203 H2031 . 119.8 no
C203 . C202 C201 . 122.1(19) yes
C203 . C202 H2021 . 119.7 no
C201 . C202 H2021 . 118.2 no
C202 . C201 C201 5_565 117.2(13) yes
C202 . C201 F300 . 119(3) yes
C201 5_565 C201 F300 . 123.5(20) yes
C202 . C201 H2011 . 122.2 no
C201 5_565 C201 H2011 . 120.6 no
F300 . C201 H2011 . 3.3 no

loop_
_geom_bond_atom_site_label_1
_geom_bond_atom_site_label_2
_geom_bond_site_symmetry_2
_geom_bond_distance
_geom_bond_publ_flag
F13 C68 . 1.333(6) yes
F14 C68 . 1.341(7) yes
F15 C68 . 1.310(7) yes
F16 C76 . 1.297(7) yes
F17 C76 . 1.293(6) yes
F18 C76 . 1.307(6) yes
C61 C62 . 1.394(5) yes
C61 C66 . 1.404(5) yes
C61 B54 . 1.649(5) yes
C62 C63 . 1.391(5) yes
C62 H621 . 0.929 no
C63 C64 . 1.391(6) yes
C63 C67 . 1.489(3) yes
C64 C65 . 1.385(6) yes
C64 H641 . 0.933 no
C65 C66 . 1.395(6) yes
C65 C68 . 1.507(7) yes
C66 H661 . 0.917 no
C67 F121 . 1.332(5) yes
C67 F101 . 1.331(5) yes
C67 F110 . 1.321(5) yes
C67 F120 . 1.327(5) yes
C67 F100 . 1.318(5) yes
C67 F111 . 1.338(5) yes
C69 C70 . 1.402(5) yes
C69 C74 . 1.403(5) yes
C69 B54 . 1.644(5) yes
C70 C71 . 1.396(6) yes
C70 H701 . 0.938 no
C71 C72 . 1.388(6) yes
C71 C76 . 1.504(6) yes
C72 C73 . 1.386(5) yes
C72 H721 . 0.925 no
C73 C74 . 1.393(5) yes
C73 C75 . 1.499(3) yes
C74 H741 . 0.931 no
C75 F191 . 1.331(5) yes
C75 F211 . 1.317(5) yes
C75 F200 . 1.330(5) yes
C75 F190 . 1.335(5) yes
C75 F210 . 1.330(5) yes
C75 F201 . 1.322(5) yes
C20 C21 . 1.392(8) yes
C20 C19 . 1.378(9) yes
C20 H201 . 0.929 no
C21 C16 . 1.380(7) yes
C21 H211 . 0.931 no
C30 C31 . 1.367(16) yes
C30 C35 . 1.431(6) yes
C30 Rh1 . 2.018(6) yes
C31 C32 . 1.30(3) yes
C31 H354 . 0.932 no
C32 C33 . 1.50(3) yes
C32 H353 . 0.928 no
C33 C34 . 1.36(2) yes
C33 H352 . 0.930 no
C34 C35 . 1.415(14) yes
C34 H351 . 0.934 no
C35 C36 . 1.439(6) yes
C36 N2 . 1.344(5) yes
C36 O2 . 1.329(6) yes
C37 H371 5_565 0.950 no
C37 H372 5_565 0.950 no
C37 C38 . 1.455(6) yes
C37 O2 . 1.461(7) yes
C37 H371 . 0.950 no
C37 H372 . 0.950 no
C38 H382 5_565 0.950 no
C38 H381 5_565 0.950 no
C38 N2 . 1.376(7) yes
C38 H381 . 0.950 no
C38 H382 . 0.950 no
C39 H392 5_565 0.950 no
C39 H393 5_565 0.950 no
C39 S1 . 1.805(8) yes
C39 H391 . 0.950 no
C39 H392 . 0.950 no
C39 H393 . 0.950 no
C40 C41 . 1.382(16) yes
C40 C45 . 1.421(6) yes
C40 Rh1 . 1.994(6) yes
C41 C42 . 1.50(4) yes
C41 H454 . 0.930 no
C42 C43 . 1.46(3) yes
C42 H453 . 0.924 no
C43 C44 . 1.36(2) yes
C43 H452 . 0.934 no
C44 C45 . 1.338(15) yes
C44 H451 . 0.929 no
C45 C46 . 1.433(6) yes
C47 H471 5_565 0.950 no
C47 H472 5_565 0.950 no
C47 C48 . 1.441(6) yes
C47 O3 . 1.463(7) yes
C47 H471 . 0.950 no
C47 H472 . 0.950 no
C48 H482 5_565 0.950 no
C48 H481 5_565 0.950 no
C48 N3 . 1.397(7) yes
C48 H481 . 0.950 no
C48 H482 . 0.950 no
C49 H492 5_565 0.950 no
C49 H493 5_565 0.950 no
C49 S2 . 1.771(9) yes
C49 H491 . 0.950 no
C49 H492 . 0.950 no
C49 H493 . 0.950 no
C1 C2 . 1.393(5) yes
C1 C6 . 1.398(5) yes
C1 P1 . 1.827(4) yes
C2 C3 . 1.378(6) yes
C2 H21 . 0.929 no
C3 C4 . 1.384(6) yes
C3 H31 . 0.928 no
C4 C5 . 1.397(5) yes
C4 H41 . 0.926 no
C5 C6 . 1.394(5) yes
C5 C7 . 1.526(5) yes
C6 O1 . 1.407(4) yes
C7 C8 . 1.533(9) yes
C7 C9 . 1.537(8) yes
C8 H83 5_565 0.966 no
C8 H83 . 0.966 no
C8 H82 . 0.962 no
C9 H92 5_565 0.950 no
C9 H91 . 0.950 no
C9 H92 . 0.950 no
C10 C11 . 1.387(6) yes
C10 C15 . 1.405(6) yes
C10 P1 . 1.816(4) yes
C11 C12 . 1.388(8) yes
C11 H111 . 0.928 no
C12 C13 . 1.370(9) yes
C12 H121 . 0.926 no
C13 C14 . 1.385(8) yes
C13 H131 . 0.928 no
C14 C15 . 1.371(7) yes
C14 H141 . 0.933 no
C15 H151 . 0.938 no
C16 C17 . 1.392(6) yes
C16 P1 . 1.829(4) yes
C17 C18 . 1.382(7) yes
C17 H171 . 0.931 no
C18 C19 . 1.355(9) yes
C18 H181 . 0.928 no
C19 H191 . 0.928 no
Rh1 P1 5_565 2.3060(9) yes
Rh1 N2 . 2.182(6) yes
Rh1 S1 . 2.323(4) yes
Rh1 P1 . 2.3060(9) yes
Rh1 O1 . 2.209(4) yes
Rh1 P1 5_565 2.3060(9) yes
Rh1 N3 . 2.173(5) yes
Rh1 P1 . 2.3060(9) yes
Rh1 O1 . 2.209(4) yes
Rh1 S2 . 2.296(4) yes
N3 C46 . 1.323(5) yes
O3 C46 . 1.339(6) yes
C203 C203 5_565 1.35(4) yes
C203 C202 . 1.31(3) yes
C203 H2031 . 0.931 no
C202 C201 . 1.41(3) yes
C202 H2021 . 0.930 no
C201 C201 5_565 1.39(5) yes
C201 F300 . 1.32(4) yes
C201 H2011 . 0.950 no

loop_
_geom_hbond_atom_site_label_D
_geom_hbond_atom_site_label_H
_geom_hbond_atom_site_label_A
_geom_hbond_site_symmetry_A
_geom_hbond_angle_DHA
_geom_hbond_distance_DH
_geom_hbond_distance_HA
_geom_hbond_distance_DA
_geom_hbond_publ_flag
C62 H621 C74 6_555 129.46(12) 0.929 2.584 3.255(9) yes
C33 H453 C43 . 128(3) 0.743 2.144 2.669(9) yes
C34 H454 C30 . 168.8(17) 1.173 1.334 2.495(9) yes
C34 H454 C31 . 123.7(14) 1.173 1.930 2.760(9) yes
C34 H454 C40 . 156.4(14) 1.173 2.020 3.130(9) yes
C41 H454 C34 . 120.3(11) 0.930 1.173 1.827(9) yes
C41 H454 C36 . 138.4(5) 0.930 2.006 2.771(9) yes
C33 H352 C203 2_666 159.0(6) 0.930 2.455 3.339(9) yes
C33 H352 C203 6_656 159.0(6) 0.930 2.455 3.339(9) yes
C33 H352 C202 2_666 127.5(7) 0.930 2.325 2.984(9) yes
C33 H352 C202 6_656 127.5(7) 0.930 2.325 2.984(9) yes
C43 H353 C33 . 132(3) 0.747 2.109 2.669(9) yes
C44 H354 C30 . 169.1(15) 1.069 1.957 3.014(9) yes
C31 H354 C44 . 129.9(12) 0.932 1.069 1.814(9) yes
C44 H354 C40 . 174.6(18) 1.069 1.336 2.402(9) yes
C44 H354 C41 . 139.1(15) 1.069 1.913 2.810(9) yes
C45 H354 C31 . 136.4(14) 0.738 0.932 1.552(9) yes
C45 H354 C32 . 173(2) 0.738 1.919 2.653(9) yes
C45 H354 C41 . 127.2(17) 0.738 1.913 2.431(9) yes
C31 H354 C46 . 137.8(5) 0.932 2.171 2.929(9) yes
C45 H354 C42 . 170(2) 0.738 2.157 2.886(9) yes
C45 H354 C43 . 148(2) 0.738 1.681 2.337(9) yes
C47 H391 C39 . 127.0(7) 0.901 0.950 1.657(9) yes
C37 H371 C203 . 121.9(7) 0.950 1.764 2.406(9) yes
C37 H371 C202 . 134.1(8) 0.950 1.492 2.259(9) yes
C37 H372 C203 5_565 121.9(7) 0.950 1.764 2.406(9) yes
C37 H372 C202 5_565 134.1(8) 0.950 1.492 2.259(9) yes
C49 H491 C37 . 121.9(5) 0.950 1.247 1.926(9) yes
